data_1535214
loop_
_publ_author_name
'Berngardt, E.A.'
'Ellern, A.M.'
'Kokunov, Yu.V.'
'Struchkov, Yu.T.'
'Sinitsyn, N.M.'

_publ_section_title
;
 Synthesis and crystal structure of potassium and cesium
 tricarbonyltrichloroosmates(II) K(Os(CO)3Cl3) and Cs(Os(CO)3Cl3)
;
_journal_name_full 'Zhurnal Neorganicheskoi Khimii'
_journal_page_first 1997
_journal_page_last 2005
_journal_volume 37
_journal_year 1992
_chemical_formula_sum 'C3 Cl3 Cs O3 Os'
_chemical_name_systematic 'Cs (Os (C O)3 Cl3)'
_space_group_IT_number 14
_symmetry_space_group_name_Hall '-P 2ybc'
_symmetry_space_group_name_H-M 'P 1 21/c 1'
_cell_angle_alpha 90
_cell_angle_beta 90.88
_cell_angle_gamma 90
_cell_formula_units_Z 4
_cell_length_a 9.939
_cell_length_b 9.099
_cell_length_c 11.1
_cell_volume 1003.710
_citation_journal_id_ASTM ZNOKAQ
_cod_data_source_file Berngardt_ZNOKAQ_1992_1269.cif
_cod_data_source_block C3Cl3Cs1O3Os1
_cod_original_cell_volume 1003.71
_cod_original_formula_sum 'C3 Cl3 Cs1 O3 Os1'
_cod_database_code 1535214

loop_
_symmetry_equiv_pos_as_xyz
x,y,z
-x,y+1/2,-z+1/2
-x,-y,-z
x,-y-1/2,z-1/2

loop_
_atom_site_label
_atom_site_type_symbol
_atom_site_fract_x
_atom_site_fract_y
_atom_site_fract_z
_atom_site_occupancy
_atom_site_U_iso_or_equiv
O2 O-2 0.4305 0.133 0.586 1 0.0
C3 C+2 0.7236 0.3268 0.7111 1 0.0
O1 O-2 0.5857 0.1166 0.9591 1 0.0
Cl2 Cl-1 0.9337 0.0862 0.7931 1 0.0
C1 C+2 0.6323 0.1196 0.8627 1 0.0
C2 C+2 0.5305 0.1276 0.634 1 0.0
O3 O-2 0.7383 0.449 0.7055 1 0.0
Os1 Os+2 0.7075 0.118 0.7092 1 0.0
Cs1 Cs+1 0.1187 0.2469 0.0426 1 0.0
Cl1 Cl-1 0.8034 0.1093 0.5105 1 0.0
Cl3 Cl-1 0.685 -0.1482 0.7048 1 0.0
